data_4125440
loop_
_publ_author_name
'Lopchuk, Justin M.'
'Fjelbye, Kasper'
'Kawamata, Yu'
'Malins, Lara R.'
'Pan, Chung-Mao'
'Gianatassio, Ryan'
'Wang, Jie'
'Prieto, Liher'
'Bradow, James'
'Brandt, Thomas A.'
'Collins, Michael R.'
'Elleraas, Jeff'
'Ewanicki, Jason'
'Farrell, William'
'Fadeyi, Olugbeminiyi O.'
'Gallego, Gary M.'
'Mousseau, James J.'
'Oliver, Robert'
'Sach, Neal W.'
'Smith, Jason K.'
'Spangler, Jillian E.'
'Zhu, Huichin'
'Zhu, Jinjiang'
'Baran, Phil S.'

_publ_section_title
;
 Strain-Release Heteroatom Functionalization: Development, Scope, and
 Stereospecificity.
;
_journal_issue 8
_journal_name_full 'Journal of the American Chemical Society'
_journal_page_first 3209
_journal_page_last 3226
_journal_paper_doi 10.1021/jacs.6b13229
_journal_volume 139
_journal_year 2017
_chemical_absolute_configuration ad
_chemical_formula_moiety 'C22 H26 F2 N2 O2 S'
_chemical_formula_sum 'C22 H26 F2 N2 O2 S'
_chemical_formula_weight 420.51
_space_group_crystal_system monoclinic
_space_group_IT_number 4
_space_group_name_Hall 'P 2yb'
_space_group_name_H-M_alt 'P 1 21 1'
_symmetry_space_group_name_Hall 'P 2yb'
_symmetry_space_group_name_H-M 'P 1 21 1'
_atom_sites_solution_hydrogens geom
_atom_sites_solution_primary dual
_atom_sites_solution_secondary difmap
_audit_creation_date 2016-07-28
_audit_creation_method
;
Olex2 1.2-beta
(compiled 2016.07.26 svn.r3321 for OlexSys, GUI svn.r5206)
;
_cell_angle_alpha 90
_cell_angle_beta 90.348(2)
_cell_angle_gamma 90
_cell_formula_units_Z 4
_cell_length_a 9.5529(3)
_cell_length_b 5.9734(2)
_cell_length_c 35.8785(11)
_cell_measurement_reflns_used 9917
_cell_measurement_temperature 100.0
_cell_measurement_theta_max 67.987
_cell_measurement_theta_min 3.696
_cell_volume 2047.31(11)
_computing_cell_refinement 'SAINT v8.34A (Bruker, 2013)'
_computing_data_collection 'APEX2 v2014.11-0 (Bruker, 2014)'
_computing_data_reduction 'SAINT v8.34A (Bruker, 2013)'
_computing_molecular_graphics 'Olex2 (Dolomanov et al., 2009)'
_computing_publication_material 'Olex2 (Dolomanov et al., 2009)'
_computing_structure_refinement 'ShelXL (Sheldrick, 2015)'
_computing_structure_solution 'ShelXT (Sheldrick, 2015)'
_diffrn_ambient_temperature 100.0
_diffrn_detector 'Bruker APEX-II CCD'
_diffrn_detector_area_resol_mean 7.9
_diffrn_detector_type 'CCD Area Detector'
_diffrn_measured_fraction_theta_full 0.960
_diffrn_measured_fraction_theta_max 0.952
_diffrn_measurement_device 'Kappa Four-Circle Diffractometer'
_diffrn_measurement_device_type 'Bruker X8 APEX II'
_diffrn_measurement_method '\w and \f scans'
_diffrn_radiation_monochromator 'Double Bounce Multilayer Mirrors'
_diffrn_radiation_probe x-ray
_diffrn_radiation_type CuK\a
_diffrn_radiation_wavelength 1.54178
_diffrn_reflns_av_R_equivalents 0.0731
_diffrn_reflns_av_unetI/netI 0.0741
_diffrn_reflns_Laue_measured_fraction_full 0.960
_diffrn_reflns_Laue_measured_fraction_max 0.952
_diffrn_reflns_limit_h_max 10
_diffrn_reflns_limit_h_min -10
_diffrn_reflns_limit_k_max 7
_diffrn_reflns_limit_k_min -7
_diffrn_reflns_limit_l_max 42
_diffrn_reflns_limit_l_min -43
_diffrn_reflns_number 28436
_diffrn_reflns_point_group_measured_fraction_full 0.927
_diffrn_reflns_point_group_measured_fraction_max 0.916
_diffrn_reflns_theta_full 67.500
_diffrn_reflns_theta_max 68.451
_diffrn_reflns_theta_min 1.231
_diffrn_source 'Micro Focus Rotating Anode'
_diffrn_source_type 'Bruker Microstar FR-592'
_diffrn_standards_number 0
_exptl_absorpt_coefficient_mu 1.742
_exptl_absorpt_correction_T_max 0.3180
_exptl_absorpt_correction_T_min 0.2060
_exptl_absorpt_correction_type multi-scan
_exptl_absorpt_process_details
;
SADABS-2014/5 (Bruker,2014/5) was used for absorption correction.
wR2(int) was 0.1123 before and 0.0811 after correction.
The Ratio of minimum to maximum transmission is 0.6478.
The \l/2 correction factor is 0.00150.
;
_exptl_crystal_colour Colorless
_exptl_crystal_colour_primary Colorless
_exptl_crystal_density_diffrn 1.364
_exptl_crystal_description Needle
_exptl_crystal_F_000 888
_exptl_crystal_size_max 0.153
_exptl_crystal_size_mid 0.066
_exptl_crystal_size_min 0.049
_refine_diff_density_max 0.276
_refine_diff_density_min -0.268
_refine_diff_density_rms 0.044
_refine_ls_abs_structure_details
;
 Flack x determined using 2145 quotients [(I+)-(I-)]/[(I+)+(I-)]
 (Parsons, Flack and Wagner, Acta Cryst. B69 (2013) 249-259).
;
_refine_ls_abs_structure_Flack 0.019(16)
_refine_ls_extinction_method none
_refine_ls_goodness_of_fit_ref 1.028
_refine_ls_hydrogen_treatment constr
_refine_ls_matrix_type full
_refine_ls_number_parameters 523
_refine_ls_number_reflns 6924
_refine_ls_number_restraints 1
_refine_ls_restrained_S_all 1.028
_refine_ls_R_factor_all 0.0579
_refine_ls_R_factor_gt 0.0460
_refine_ls_shift/su_max 0.001
_refine_ls_shift/su_mean 0.000
_refine_ls_structure_factor_coef Fsqd
_refine_ls_weighting_details 'w=1/[\s^2^(Fo^2^)+(0.0330P)^2^+0.4607P] where P=(Fo^2^+2Fc^2^)/3'
_refine_ls_weighting_scheme calc
_refine_ls_wR_factor_gt 0.1033
_refine_ls_wR_factor_ref 0.1088
_reflns_Friedel_coverage 0.742
_reflns_Friedel_fraction_full 0.885
_reflns_Friedel_fraction_max 0.871
_reflns_number_gt 5879
_reflns_number_total 6924
_reflns_threshold_expression 'I > 2\s(I)'
_cod_data_source_file ja6b13229_si_006.cif
_cod_data_source_block Baran596
_cod_depositor_comments
;
The following automatic conversions were performed:

'_diffrn_radiation_probe' value 'X-ray' changed to 'x-ray' according
to
/usr/data/users/saulius/crontab/automatic-downloads/rss-feeds/ACS/lib/dictionaries/cif_core.dic
dictionary named 'cif_core.dic' version 2.4.2 from 2011-04-26.

Automatic conversion script
Id: cif_fix_values 4268 2015-11-12 08:31:59Z antanas 

 Adding full bibliography for 4125430--4125440.cif.
;
_cod_database_code 4125440
_shelx_space_group_comment
;
The symmetry employed for this shelxl refinement is uniquely defined
by the following loop, which should always be used as a source of
symmetry information in preference to the above space-group names.
They are only intended as comments.
;
_shelx_estimated_absorpt_t_max 0.920
_shelx_estimated_absorpt_t_min 0.776
_olex2_refinement_description
;
1. Fixed Uiso
 At 1.2 times of:
  All C(H) groups, All C(H,H) groups
2.a Ternary CH refined with riding coordinates:
 C1(H1), C3(H3), C1'(H1'), C3'(H3')
2.b Secondary CH2 refined with riding coordinates:
 C2(H2A,H2B), C4(H4A,H4B), C5(H5A,H5B), C6(H6A,H6B), C7(H7A,H7B), C8(H8A,H8B),
 C9(H9A,H9B), C10(H10A,H10B), C2'(H2'A,H2'B), C4'(H4'A,H4'B), C5'(H5'A,H5'B),
 C6'(H6'A,H6'B), C7'(H7'A,H7'B), C8'(H8'A,H8'B), C9'(H9'A,H9'B), C10'(H10C,H10D)
2.c Aromatic/amide H refined with riding coordinates:
 C12(H12), C13(H13), C14(H14), C15(H15), C16(H16), C18(H18), C20(H20),
 C22(H22), C12'(H12'), C13'(H13'), C14'(H14'), C15'(H15'), C16'(H16'),
 C18'(H18'), C20'(H20'), C22'(H22')
;
_shelx_shelxl_version_number 2014/7
_olex2_submission_special_instructions 'No special instructions were received'

loop_
_space_group_symop_operation_xyz
'x, y, z'
'-x, y+1/2, -z'

loop_
_atom_site_label
_atom_site_type_symbol
_atom_site_fract_x
_atom_site_fract_y
_atom_site_fract_z
_atom_site_U_iso_or_equiv
_atom_site_adp_type
_atom_site_occupancy
_atom_site_site_symmetry_order
_atom_site_calc_flag
_atom_site_refinement_flags_posn
S1 S 0.12239(12) 0.40501(19) 0.14104(3) 0.0320(3) Uani 1 1 d .
F1 F 0.2158(3) -0.1379(6) 0.03542(8) 0.0559(9) Uani 1 1 d .
F2 F 0.4743(3) 0.5281(7) 0.03856(7) 0.0558(9) Uani 1 1 d .
O1 O 0.0052(3) 0.2550(6) 0.14585(9) 0.0390(8) Uani 1 1 d .
O2 O 0.0943(3) 0.6423(6) 0.13820(9) 0.0389(8) Uani 1 1 d .
N1 N 0.1224(4) 0.2054(6) 0.27362(9) 0.0265(8) Uani 1 1 d .
N2 N 0.0444(4) 0.1957(6) 0.35113(9) 0.0272(8) Uani 1 1 d .
C1 C 0.2436(5) 0.3636(8) 0.17845(12) 0.0327(11) Uani 1 1 d .
H1 H 0.3244 0.4686 0.1757 0.039 Uiso 1 1 calc R
C2 C 0.1660(5) 0.4147(9) 0.21526(12) 0.0396(12) Uani 1 1 d .
H2A H 0.1874 0.5680 0.2241 0.047 Uiso 1 1 calc R
H2B H 0.0635 0.3999 0.2119 0.047 Uiso 1 1 calc R
C3 C 0.2212(5) 0.2402(8) 0.24268(11) 0.0292(10) Uani 1 1 d .
H3 H 0.3145 0.2876 0.2527 0.035 Uiso 1 1 calc R
C4 C 0.2377(5) 0.0325(8) 0.21806(11) 0.0297(10) Uani 1 1 d .
H4A H 0.1462 -0.0413 0.2137 0.036 Uiso 1 1 calc R
H4B H 0.3027 -0.0766 0.2297 0.036 Uiso 1 1 calc R
C5 C 0.2977(5) 0.1238(9) 0.18140(12) 0.0378(11) Uani 1 1 d .
H5A H 0.4013 0.1213 0.1820 0.045 Uiso 1 1 calc R
H5B H 0.2648 0.0333 0.1599 0.045 Uiso 1 1 calc R
C6 C 0.1750(5) 0.0335(7) 0.29936(11) 0.0270(9) Uani 1 1 d .
H6A H 0.2647 0.0836 0.3105 0.032 Uiso 1 1 calc R
H6B H 0.1926 -0.1070 0.2855 0.032 Uiso 1 1 calc R
C7 C 0.0700(5) -0.0089(7) 0.32974(11) 0.0287(10) Uani 1 1 d .
H7A H -0.0189 -0.0620 0.3185 0.034 Uiso 1 1 calc R
H7B H 0.1057 -0.1273 0.3466 0.034 Uiso 1 1 calc R
C8 C 0.0958(5) 0.4103(8) 0.29466(11) 0.0290(9) Uani 1 1 d .
H8A H 0.0585 0.5269 0.2777 0.035 Uiso 1 1 calc R
H8B H 0.1846 0.4661 0.3056 0.035 Uiso 1 1 calc R
C9 C -0.0081(4) 0.3663(7) 0.32537(11) 0.0281(10) Uani 1 1 d .
H9A H -0.0257 0.5068 0.3392 0.034 Uiso 1 1 calc R
H9B H -0.0979 0.3157 0.3143 0.034 Uiso 1 1 calc R
C10 C -0.0542(5) 0.1494(8) 0.38108(11) 0.0333(10) Uani 1 1 d .
H10A H -0.0299 0.0030 0.3923 0.040 Uiso 1 1 calc R
H10B H -0.1492 0.1355 0.3701 0.040 Uiso 1 1 calc R
C11 C -0.0587(5) 0.3244(8) 0.41195(11) 0.0285(10) Uani 1 1 d .
C12 C -0.1616(5) 0.2974(8) 0.43896(12) 0.0350(11) Uani 1 1 d .
H12 H -0.2277 0.1794 0.4366 0.042 Uiso 1 1 calc R
C13 C -0.1686(5) 0.4402(9) 0.46921(12) 0.0400(12) Uani 1 1 d .
H13 H -0.2388 0.4190 0.4875 0.048 Uiso 1 1 calc R
C14 C -0.0734(5) 0.6146(9) 0.47292(12) 0.0393(11) Uani 1 1 d .
H14 H -0.0782 0.7138 0.4936 0.047 Uiso 1 1 calc R
C15 C 0.0290(5) 0.6417(9) 0.44600(12) 0.0363(11) Uani 1 1 d .
H15 H 0.0953 0.7595 0.4485 0.044 Uiso 1 1 calc R
C16 C 0.0358(5) 0.4993(8) 0.41566(11) 0.0311(10) Uani 1 1 d .
H16 H 0.1056 0.5216 0.3973 0.037 Uiso 1 1 calc R
C17 C 0.2122(5) 0.3177(9) 0.10043(12) 0.0306(11) Uani 1 1 d .
C18 C 0.1784(5) 0.1138(9) 0.08446(12) 0.0364(11) Uani 1 1 d .
H18 H 0.1105 0.0172 0.0951 0.044 Uiso 1 1 calc R
C19 C 0.2485(5) 0.0581(9) 0.05229(12) 0.0396(13) Uani 1 1 d .
C20 C 0.3493(5) 0.1922(11) 0.03650(13) 0.0434(14) Uani 1 1 d .
H20 H 0.3973 0.1482 0.0146 0.052 Uiso 1 1 calc R
C21 C 0.3776(5) 0.3926(11) 0.05391(12) 0.0416(13) Uani 1 1 d .
C22 C 0.3102(5) 0.4626(9) 0.08563(12) 0.0347(12) Uani 1 1 d .
H22 H 0.3299 0.6034 0.0968 0.042 Uiso 1 1 calc R
S1' S 0.37377(12) 0.0948(2) 0.85688(3) 0.0323(3) Uani 1 1 d .
F1' F 0.0298(3) 0.0167(7) 0.96242(8) 0.0598(9) Uani 1 1 d .
F2' F 0.3014(3) 0.6713(6) 0.95935(8) 0.0553(9) Uani 1 1 d .
O1' O 0.3983(3) -0.1427(6) 0.86180(9) 0.0385(8) Uani 1 1 d .
O2' O 0.4927(3) 0.2349(6) 0.84894(9) 0.0378(8) Uani 1 1 d .
N1' N 0.3303(4) 0.1774(6) 0.72023(9) 0.0272(8) Uani 1 1 d .
N2' N 0.4693(4) 0.1506(6) 0.64938(9) 0.0263(8) Uani 1 1 d .
C1' C 0.2433(5) 0.1241(9) 0.82158(12) 0.0336(11) Uani 1 1 d .
H1' H 0.1575 0.0398 0.8290 0.040 Uiso 1 1 calc R
C2' C 0.3005(5) 0.0277(9) 0.78471(12) 0.0339(11) Uani 1 1 d .
H2'A H 0.3884 -0.0563 0.7892 0.041 Uiso 1 1 calc R
H2'B H 0.2312 -0.0736 0.7729 0.041 Uiso 1 1 calc R
C3' C 0.3272(5) 0.2319(7) 0.76009(11) 0.0273(10) Uani 1 1 d .
H3' H 0.4187 0.3009 0.7674 0.033 Uiso 1 1 calc R
C4' C 0.2091(5) 0.3895(9) 0.77104(11) 0.0350(10) Uani 1 1 d .
H4'A H 0.1192 0.3420 0.7597 0.042 Uiso 1 1 calc R
H4'B H 0.2297 0.5450 0.7632 0.042 Uiso 1 1 calc R
C5' C 0.2046(5) 0.3704(9) 0.81359(12) 0.0379(12) Uani 1 1 d .
H5'A H 0.1100 0.4054 0.8230 0.045 Uiso 1 1 calc R
H5'B H 0.2730 0.4734 0.8254 0.045 Uiso 1 1 calc R
C6' C 0.3547(4) 0.3751(7) 0.69743(10) 0.0249(9) Uani 1 1 d .
H6'A H 0.4443 0.4454 0.7049 0.030 Uiso 1 1 calc R
H6'B H 0.2788 0.4850 0.7016 0.030 Uiso 1 1 calc R
C7' C 0.3597(4) 0.3150(7) 0.65641(11) 0.0271(9) Uani 1 1 d .
H7'A H 0.2681 0.2533 0.6485 0.033 Uiso 1 1 calc R
H7'B H 0.3779 0.4516 0.6416 0.033 Uiso 1 1 calc R
C8' C 0.4413(5) 0.0130(8) 0.71271(11) 0.0303(10) Uani 1 1 d .
H8'A H 0.4247 -0.1237 0.7276 0.036 Uiso 1 1 calc R
H8'B H 0.5330 0.0761 0.7203 0.036 Uiso 1 1 calc R
C9' C 0.4445(5) -0.0473(7) 0.67175(11) 0.0294(10) Uani 1 1 d .
H9'A H 0.5196 -0.1581 0.6673 0.035 Uiso 1 1 calc R
H9'B H 0.3542 -0.1160 0.6644 0.035 Uiso 1 1 calc R
C10' C 0.4752(5) 0.0955(8) 0.60959(11) 0.0325(10) Uani 1 1 d .
H10C H 0.3809 0.0503 0.6008 0.039 Uiso 1 1 calc R
H10D H 0.5392 -0.0330 0.6060 0.039 Uiso 1 1 calc R
C11' C 0.5255(5) 0.2910(8) 0.58672(11) 0.0294(10) Uani 1 1 d .
C12' C 0.4564(5) 0.3592(8) 0.55449(11) 0.0353(11) Uani 1 1 d .
H12' H 0.3755 0.2803 0.5463 0.042 Uiso 1 1 calc R
C13' C 0.5042(5) 0.5413(9) 0.53414(12) 0.0423(12) Uani 1 1 d .
H13' H 0.4561 0.5857 0.5121 0.051 Uiso 1 1 calc R
C14' C 0.6209(5) 0.6580(9) 0.54580(12) 0.0393(12) Uani 1 1 d .
H14' H 0.6535 0.7829 0.5319 0.047 Uiso 1 1 calc R
C15' C 0.6903(5) 0.5909(9) 0.57795(13) 0.0426(12) Uani 1 1 d .
H15' H 0.7713 0.6695 0.5861 0.051 Uiso 1 1 calc R
C16' C 0.6424(5) 0.4121(9) 0.59797(12) 0.0394(11) Uani 1 1 d .
H16' H 0.6904 0.3695 0.6201 0.047 Uiso 1 1 calc R
C17' C 0.2914(5) 0.1982(9) 0.89769(12) 0.0326(11) Uani 1 1 d .
C18' C 0.1910(5) 0.0645(10) 0.91413(12) 0.0379(12) Uani 1 1 d .
H18' H 0.1665 -0.0771 0.9039 0.045 Uiso 1 1 calc R
C19' C 0.1282(5) 0.1442(10) 0.94572(12) 0.0410(13) Uani 1 1 d .
C20' C 0.1609(5) 0.3475(10) 0.96123(13) 0.0431(14) Uani 1 1 d .
H20' H 0.1150 0.4001 0.9830 0.052 Uiso 1 1 calc R
C21' C 0.2630(5) 0.4722(10) 0.94406(12) 0.0400(13) Uani 1 1 d .
C22' C 0.3301(5) 0.4041(10) 0.91175(12) 0.0364(11) Uani 1 1 d .
H22' H 0.3989 0.4943 0.9000 0.044 Uiso 1 1 calc R

loop_
_atom_site_aniso_label
_atom_site_aniso_U_11
_atom_site_aniso_U_22
_atom_site_aniso_U_33
_atom_site_aniso_U_23
_atom_site_aniso_U_13
_atom_site_aniso_U_12
S1 0.0319(7) 0.0291(7) 0.0350(6) -0.0006(5) 0.0077(4) 0.0001(5)
F1 0.078(2) 0.049(2) 0.0408(16) -0.0143(14) -0.0010(14) 0.0127(17)
F2 0.0456(19) 0.086(3) 0.0363(15) 0.0131(15) 0.0119(12) -0.0102(17)
O1 0.034(2) 0.034(2) 0.049(2) -0.0017(14) 0.0123(14) -0.0041(15)
O2 0.041(2) 0.033(2) 0.0426(19) 0.0011(15) 0.0090(13) 0.0013(16)
N1 0.030(2) 0.021(2) 0.0282(18) 0.0001(14) 0.0004(13) -0.0011(16)
N2 0.035(2) 0.020(2) 0.0269(18) -0.0010(14) 0.0000(14) -0.0018(16)
C1 0.036(3) 0.029(3) 0.034(2) 0.0003(19) 0.0092(17) -0.005(2)
C2 0.057(3) 0.030(3) 0.033(2) 0.004(2) 0.0149(19) 0.009(2)
C3 0.035(3) 0.025(3) 0.028(2) 0.0013(17) 0.0033(17) -0.006(2)
C4 0.031(3) 0.027(3) 0.031(2) -0.0023(17) 0.0001(16) 0.002(2)
C5 0.041(3) 0.038(3) 0.034(2) 0.001(2) 0.0092(18) 0.003(2)
C6 0.034(3) 0.016(2) 0.031(2) 0.0016(16) -0.0033(16) -0.0007(18)
C7 0.037(3) 0.018(2) 0.031(2) 0.0042(16) -0.0051(16) 0.0004(19)
C8 0.036(3) 0.022(2) 0.029(2) 0.0003(18) -0.0008(16) 0.000(2)
C9 0.034(3) 0.023(3) 0.027(2) 0.0012(16) -0.0001(15) 0.001(2)
C10 0.038(3) 0.031(3) 0.031(2) 0.0037(18) 0.0005(16) -0.007(2)
C11 0.035(3) 0.023(2) 0.027(2) 0.0050(17) -0.0063(16) 0.0031(19)
C12 0.031(3) 0.041(3) 0.034(2) 0.0085(19) -0.0025(17) 0.001(2)
C13 0.038(3) 0.051(3) 0.031(2) 0.002(2) 0.0019(17) 0.007(2)
C14 0.049(3) 0.038(3) 0.031(2) -0.005(2) -0.0031(18) 0.010(2)
C15 0.044(3) 0.030(3) 0.034(2) 0.0001(18) -0.0048(18) 0.000(2)
C16 0.036(3) 0.026(3) 0.031(2) 0.0004(17) -0.0022(17) 0.001(2)
C17 0.030(3) 0.035(3) 0.027(2) 0.0037(19) -0.0009(17) 0.005(2)
C18 0.040(3) 0.036(3) 0.034(2) -0.001(2) 0.0004(18) 0.002(2)
C19 0.049(3) 0.042(3) 0.028(2) -0.006(2) -0.0046(19) 0.013(3)
C20 0.039(3) 0.066(4) 0.026(2) 0.003(2) 0.0022(19) 0.014(3)
C21 0.035(3) 0.061(4) 0.029(2) 0.008(2) 0.0001(18) 0.003(3)
C22 0.033(3) 0.043(3) 0.028(2) 0.0043(19) 0.0000(17) 0.003(2)
S1' 0.0296(7) 0.0388(7) 0.0287(5) 0.0011(5) 0.0036(4) 0.0006(5)
F1' 0.045(2) 0.091(3) 0.0439(17) 0.0181(17) 0.0134(12) -0.0043(18)
F2' 0.074(2) 0.052(2) 0.0394(16) -0.0109(14) -0.0037(13) 0.0124(17)
O1' 0.042(2) 0.031(2) 0.0426(19) 0.0034(14) 0.0052(14) 0.0020(16)
O2' 0.037(2) 0.036(2) 0.0404(18) 0.0014(14) 0.0074(13) -0.0035(15)
N1' 0.033(2) 0.022(2) 0.0267(17) 0.0001(14) 0.0007(13) -0.0018(16)
N2' 0.033(2) 0.023(2) 0.0232(17) -0.0009(13) 0.0013(13) 0.0038(16)
C1' 0.038(3) 0.033(3) 0.030(2) -0.0005(19) 0.0049(17) -0.002(2)
C2' 0.040(3) 0.030(3) 0.032(2) 0.0013(19) 0.0020(17) 0.001(2)
C3' 0.029(3) 0.022(3) 0.031(2) -0.0048(17) 0.0020(16) -0.0039(18)
C4' 0.038(3) 0.033(3) 0.034(2) -0.003(2) -0.0012(17) 0.008(2)
C5' 0.042(3) 0.043(3) 0.029(2) -0.002(2) 0.0035(18) 0.012(2)
C6' 0.027(2) 0.017(2) 0.030(2) 0.0000(16) 0.0000(15) 0.0010(18)
C7' 0.032(3) 0.022(2) 0.027(2) 0.0013(16) 0.0017(16) 0.0041(18)
C8' 0.039(3) 0.024(3) 0.029(2) 0.0025(17) 0.0021(16) 0.005(2)
C9' 0.039(3) 0.019(3) 0.030(2) -0.0004(16) -0.0020(16) 0.0015(19)
C10' 0.038(3) 0.033(3) 0.027(2) -0.0062(18) 0.0000(16) 0.000(2)
C11' 0.037(3) 0.023(3) 0.028(2) -0.0049(17) 0.0043(17) -0.001(2)
C12' 0.038(3) 0.040(3) 0.028(2) -0.0049(18) 0.0002(17) -0.005(2)
C13' 0.053(3) 0.048(3) 0.026(2) 0.001(2) 0.0038(18) -0.003(3)
C14' 0.043(3) 0.039(3) 0.036(2) -0.002(2) 0.0140(19) -0.002(2)
C15' 0.031(3) 0.044(3) 0.053(3) -0.007(2) 0.0036(19) -0.002(2)
C16' 0.035(3) 0.043(3) 0.040(2) -0.001(2) -0.0055(18) 0.000(2)
C17' 0.031(3) 0.037(3) 0.029(2) 0.004(2) -0.0018(17) 0.006(2)
C18' 0.034(3) 0.050(3) 0.030(2) 0.004(2) -0.0031(18) -0.002(2)
C19' 0.031(3) 0.060(4) 0.032(2) 0.016(2) 0.0043(18) 0.004(3)
C20' 0.043(3) 0.057(4) 0.029(2) 0.002(2) 0.0004(19) 0.019(3)
C21' 0.048(3) 0.043(3) 0.029(2) -0.003(2) -0.005(2) 0.010(2)
C22' 0.036(3) 0.040(3) 0.032(2) 0.004(2) -0.0016(17) 0.003(2)

loop_
_atom_type_symbol
_atom_type_description
_atom_type_scat_dispersion_real
_atom_type_scat_dispersion_imag
_atom_type_scat_source
C C 0.0181 0.0091 'International Tables Vol C Tables 4.2.6.8 and 6.1.1.4'
H H 0.0000 0.0000 'International Tables Vol C Tables 4.2.6.8 and 6.1.1.4'
F F 0.0727 0.0534 'International Tables Vol C Tables 4.2.6.8 and 6.1.1.4'
N N 0.0311 0.0180 'International Tables Vol C Tables 4.2.6.8 and 6.1.1.4'
O O 0.0492 0.0322 'International Tables Vol C Tables 4.2.6.8 and 6.1.1.4'
S S 0.3331 0.5567 'International Tables Vol C Tables 4.2.6.8 and 6.1.1.4'

loop_
_geom_angle_atom_site_label_1
_geom_angle_atom_site_label_2
_geom_angle_atom_site_label_3
_geom_angle
O1 S1 O2 118.2(2)
O1 S1 C1 108.9(2)
O1 S1 C17 107.1(2)
O2 S1 C1 107.9(2)
O2 S1 C17 108.7(2)
C17 S1 C1 105.2(2)
C6 N1 C3 110.7(3)
C8 N1 C3 112.6(3)
C8 N1 C6 108.7(3)
C9 N2 C7 108.0(3)
C10 N2 C7 109.8(3)
C10 N2 C9 112.2(3)
S1 C1 H1 109.6
C2 C1 S1 107.6(3)
C2 C1 H1 109.6
C5 C1 S1 113.6(3)
C5 C1 H1 109.6
C5 C1 C2 106.8(4)
C1 C2 H2A 110.9
C1 C2 H2B 110.9
H2A C2 H2B 108.9
C3 C2 C1 104.5(4)
C3 C2 H2A 110.9
C3 C2 H2B 110.9
N1 C3 C2 111.2(4)
N1 C3 H3 110.0
N1 C3 C4 112.8(4)
C2 C3 H3 110.0
C2 C3 C4 102.6(3)
C4 C3 H3 110.0
C3 C4 H4A 110.9
C3 C4 H4B 110.9
C3 C4 C5 104.2(4)
H4A C4 H4B 108.9
C5 C4 H4A 110.9
C5 C4 H4B 110.9
C1 C5 C4 105.3(4)
C1 C5 H5A 110.7
C1 C5 H5B 110.7
C4 C5 H5A 110.7
C4 C5 H5B 110.7
H5A C5 H5B 108.8
N1 C6 H6A 109.6
N1 C6 H6B 109.6
N1 C6 C7 110.2(4)
H6A C6 H6B 108.1
C7 C6 H6A 109.6
C7 C6 H6B 109.6
N2 C7 C6 110.7(4)
N2 C7 H7A 109.5
N2 C7 H7B 109.5
C6 C7 H7A 109.5
C6 C7 H7B 109.5
H7A C7 H7B 108.1
N1 C8 H8A 109.6
N1 C8 H8B 109.6
N1 C8 C9 110.4(4)
H8A C8 H8B 108.1
C9 C8 H8A 109.6
C9 C8 H8B 109.6
N2 C9 C8 111.0(4)
N2 C9 H9A 109.4
N2 C9 H9B 109.4
C8 C9 H9A 109.4
C8 C9 H9B 109.4
H9A C9 H9B 108.0
N2 C10 H10A 108.5
N2 C10 H10B 108.5
N2 C10 C11 115.2(4)
H10A C10 H10B 107.5
C11 C10 H10A 108.5
C11 C10 H10B 108.5
C12 C11 C10 116.7(4)
C16 C11 C10 124.5(4)
C16 C11 C12 118.8(4)
C11 C12 H12 119.6
C13 C12 C11 120.8(5)
C13 C12 H12 119.6
C12 C13 H13 119.9
C12 C13 C14 120.2(4)
C14 C13 H13 119.9
C13 C14 H14 120.5
C15 C14 C13 119.0(4)
C15 C14 H14 120.5
C14 C15 H15 119.6
C16 C15 C14 120.8(5)
C16 C15 H15 119.6
C11 C16 H16 119.8
C15 C16 C11 120.3(4)
C15 C16 H16 119.8
C18 C17 S1 119.1(4)
C22 C17 S1 117.6(4)
C22 C17 C18 123.3(4)
C17 C18 H18 121.8
C19 C18 C17 116.5(5)
C19 C18 H18 121.8
F1 C19 C18 118.1(5)
F1 C19 C20 118.6(4)
C20 C19 C18 123.3(5)
C19 C20 H20 121.5
C21 C20 C19 117.1(5)
C21 C20 H20 121.5
F2 C21 C20 118.0(4)
F2 C21 C22 118.7(5)
C22 C21 C20 123.2(5)
C17 C22 H22 121.7
C21 C22 C17 116.7(5)
C21 C22 H22 121.7
O1' S1' C1' 107.1(2)
O1' S1' C17' 108.2(2)
O2' S1' O1' 117.8(2)
O2' S1' C1' 110.6(2)
O2' S1' C17' 108.4(2)
C17' S1' C1' 103.9(2)
C3' N1' C8' 110.2(3)
C6' N1' C3' 111.8(3)
C6' N1' C8' 108.7(3)
C7' N2' C10' 110.6(3)
C9' N2' C7' 109.5(3)
C9' N2' C10' 111.3(3)
S1' C1' H1' 109.5
C2' C1' S1' 108.8(3)
C2' C1' H1' 109.5
C5' C1' S1' 113.1(3)
C5' C1' H1' 109.5
C5' C1' C2' 106.4(4)
C1' C2' H2'A 110.8
C1' C2' H2'B 110.8
H2'A C2' H2'B 108.8
C3' C2' C1' 105.0(4)
C3' C2' H2'A 110.8
C3' C2' H2'B 110.8
N1' C3' C2' 113.0(4)
N1' C3' H3' 109.0
N1' C3' C4' 114.1(4)
C2' C3' H3' 109.0
C4' C3' C2' 102.6(4)
C4' C3' H3' 109.0
C3' C4' H4'A 111.0
C3' C4' H4'B 111.0
C3' C4' C5' 103.7(4)
H4'A C4' H4'B 109.0
C5' C4' H4'A 111.0
C5' C4' H4'B 111.0
C1' C5' H5'A 110.9
C1' C5' H5'B 110.9
C4' C5' C1' 104.4(4)
C4' C5' H5'A 110.9
C4' C5' H5'B 110.9
H5'A C5' H5'B 108.9
N1' C6' H6'A 109.4
N1' C6' H6'B 109.4
N1' C6' C7' 111.1(3)
H6'A C6' H6'B 108.0
C7' C6' H6'A 109.4
C7' C6' H6'B 109.4
N2' C7' C6' 110.8(3)
N2' C7' H7'A 109.5
N2' C7' H7'B 109.5
C6' C7' H7'A 109.5
C6' C7' H7'B 109.5
H7'A C7' H7'B 108.1
N1' C8' H8'A 109.5
N1' C8' H8'B 109.5
N1' C8' C9' 110.9(3)
H8'A C8' H8'B 108.1
C9' C8' H8'A 109.5
C9' C8' H8'B 109.5
N2' C9' C8' 110.4(3)
N2' C9' H9'A 109.6
N2' C9' H9'B 109.6
C8' C9' H9'A 109.6
C8' C9' H9'B 109.6
H9'A C9' H9'B 108.1
N2' C10' H10C 109.3
N2' C10' H10D 109.3
N2' C10' C11' 111.7(4)
H10C C10' H10D 107.9
C11' C10' H10C 109.3
C11' C10' H10D 109.3
C12' C11' C10' 121.9(4)
C16' C11' C10' 120.2(4)
C16' C11' C12' 117.8(4)
C11' C12' H12' 119.6
C11' C12' C13' 120.8(4)
C13' C12' H12' 119.6
C12' C13' H13' 119.9
C14' C13' C12' 120.3(4)
C14' C13' H13' 119.9
C13' C14' H14' 120.4
C13' C14' C15' 119.2(5)
C15' C14' H14' 120.4
C14' C15' H15' 119.9
C16' C15' C14' 120.2(5)
C16' C15' H15' 119.9
C11' C16' H16' 119.2
C15' C16' C11' 121.7(4)
C15' C16' H16' 119.2
C18' C17' S1' 117.6(4)
C22' C17' S1' 119.5(4)
C22' C17' C18' 123.0(5)
C17' C18' H18' 121.3
C19' C18' C17' 117.4(5)
C19' C18' H18' 121.3
F1' C19' C18' 118.6(5)
F1' C19' C20' 118.5(5)
C20' C19' C18' 122.9(5)
C19' C20' H20' 121.4
C19' C20' C21' 117.3(5)
C21' C20' H20' 121.4
F2' C21' C20' 118.9(4)
F2' C21' C22' 117.9(5)
C20' C21' C22' 123.2(5)
C17' C22' C21' 116.2(5)
C17' C22' H22' 121.9
C21' C22' H22' 121.9

loop_
_geom_bond_atom_site_label_1
_geom_bond_atom_site_label_2
_geom_bond_distance
S1 O1 1.445(3)
S1 O2 1.446(4)
S1 C1 1.785(5)
S1 C17 1.774(5)
F1 C19 1.354(6)
F2 C21 1.348(6)
N1 C3 1.476(5)
N1 C6 1.468(5)
N1 C8 1.461(6)
N2 C7 1.465(5)
N2 C9 1.462(5)
N2 C10 1.460(5)
C1 H1 1.0000
C1 C2 1.549(6)
C1 C5 1.526(7)
C2 H2A 0.9900
C2 H2B 0.9900
C2 C3 1.525(6)
C3 H3 1.0000
C3 C4 1.532(6)
C4 H4A 0.9900
C4 H4B 0.9900
C4 C5 1.538(6)
C5 H5A 0.9900
C5 H5B 0.9900
C6 H6A 0.9900
C6 H6B 0.9900
C6 C7 1.507(6)
C7 H7A 0.9900
C7 H7B 0.9900
C8 H8A 0.9900
C8 H8B 0.9900
C8 C9 1.510(6)
C9 H9A 0.9900
C9 H9B 0.9900
C10 H10A 0.9900
C10 H10B 0.9900
C10 C11 1.524(6)
C11 C12 1.394(6)
C11 C16 1.387(6)
C12 H12 0.9500
C12 C13 1.382(7)
C13 H13 0.9500
C13 C14 1.389(7)
C14 H14 0.9500
C14 C15 1.388(7)
C15 H15 0.9500
C15 C16 1.383(6)
C16 H16 0.9500
C17 C18 1.384(7)
C17 C22 1.383(7)
C18 H18 0.9500
C18 C19 1.379(7)
C19 C20 1.377(8)
C20 H20 0.9500
C20 C21 1.376(8)
C21 C22 1.376(7)
C22 H22 0.9500
S1' O1' 1.449(4)
S1' O2' 1.441(4)
S1' C1' 1.780(5)
S1' C17' 1.777(5)
F1' C19' 1.353(6)
F2' C21' 1.359(6)
N1' C3' 1.467(5)
N1' C6' 1.456(5)
N1' C8' 1.472(6)
N2' C7' 1.458(5)
N2' C9' 1.449(5)
N2' C10' 1.466(5)
C1' H1' 1.0000
C1' C2' 1.545(6)
C1' C5' 1.543(7)
C2' H2'A 0.9900
C2' H2'B 0.9900
C2' C3' 1.528(6)
C3' H3' 1.0000
C3' C4' 1.522(6)
C4' H4'A 0.9900
C4' H4'B 0.9900
C4' C5' 1.532(6)
C5' H5'A 0.9900
C5' H5'B 0.9900
C6' H6'A 0.9900
C6' H6'B 0.9900
C6' C7' 1.516(5)
C7' H7'A 0.9900
C7' H7'B 0.9900
C8' H8'A 0.9900
C8' H8'B 0.9900
C8' C9' 1.514(6)
C9' H9'A 0.9900
C9' H9'B 0.9900
C10' H10C 0.9900
C10' H10D 0.9900
C10' C11' 1.507(6)
C11' C12' 1.389(6)
C11' C16' 1.389(7)
C12' H12' 0.9500
C12' C13' 1.389(7)
C13' H13' 0.9500
C13' C14' 1.378(7)
C14' H14' 0.9500
C14' C15' 1.386(7)
C15' H15' 0.9500
C15' C16' 1.368(7)
C16' H16' 0.9500
C17' C18' 1.383(7)
C17' C22' 1.379(8)
C18' H18' 0.9500
C18' C19' 1.371(7)
C19' C20' 1.371(8)
C20' H20' 0.9500
C20' C21' 1.376(8)
C21' C22' 1.389(7)
C22' H22' 0.9500
